data_1549568
loop_
_publ_author_name
'Swidan, Ala'aeddeen'
'Suter, Riccardo'
'Macdonald, Charles L. B.'
'Burford, Neil'

_publ_section_title
;
 Tris(benzoimidazol)amine (L) complexes of pnictogen(iii) and pnictogen(v)
 cations and assessment of the
 [LP]<sup>3+</sup>/[LPF<sub>2</sub>]<sup>3+</sup> redox couple.
;
_journal_issue 26
_journal_name_full 'Chemical science'
_journal_page_first 5837
_journal_page_last 5841
_journal_paper_doi 10.1039/c8sc01682h
_journal_volume 9
_journal_year 2018
_chemical_formula_moiety 'C30 H33 As Cl N7, 2(C F3 O3 S), C2 H3 N'
_chemical_formula_sum 'C36 H36 As Cl F6 N9 O6 S2'
_chemical_formula_weight 979.23
_space_group_crystal_system monoclinic
_space_group_IT_number 14
_space_group_name_Hall '-P 2ybc'
_space_group_name_H-M_alt 'P 1 21/c 1'
_symmetry_space_group_name_Hall '-P 2ybc'
_symmetry_space_group_name_H-M 'P 1 21/c 1'
_atom_sites_solution_hydrogens geom
_atom_sites_solution_primary dual
_audit_creation_date 2017-10-06
_audit_creation_method
;
Olex2 1.2
(compiled 2017.08.10 svn.r3458 for OlexSys, GUI svn.r5381)
;
_audit_update_record
;
2017-10-06 deposited with the CCDC.
2018-06-08 downloaded from the CCDC.
;
_cell_angle_alpha 90
_cell_angle_beta 94.050(2)
_cell_angle_gamma 90
_cell_formula_units_Z 4
_cell_length_a 14.2067(6)
_cell_length_b 15.9799(8)
_cell_length_c 18.6556(10)
_cell_measurement_reflns_used 9310
_cell_measurement_temperature 150(2)
_cell_measurement_theta_max 28.76
_cell_measurement_theta_min 2.77
_cell_volume 4224.6(4)
_computing_cell_refinement 'SAINT v8.37A (Bruker, 2015)'
_computing_data_reduction 'SAINT v8.37A (Bruker, 2015)'
_computing_molecular_graphics 'Olex2 (Dolomanov et al., 2009)'
_computing_publication_material 'Olex2 (Dolomanov et al., 2009)'
_computing_structure_refinement 'XL (Sheldrick, 2008)'
_computing_structure_solution 'ShelXT (Sheldrick, 2015)'
_diffrn_ambient_temperature 150.0
_diffrn_measured_fraction_theta_full 0.991
_diffrn_measured_fraction_theta_max 0.973
_diffrn_measurement_device_type 'Bruker APEX-II CCD'
_diffrn_measurement_method '\f and \w scans'
_diffrn_radiation_type MoK\a
_diffrn_radiation_wavelength 0.71073
_diffrn_reflns_av_R_equivalents 0.0748
_diffrn_reflns_av_unetI/netI 0.0464
_diffrn_reflns_Laue_measured_fraction_full 0.991
_diffrn_reflns_Laue_measured_fraction_max 0.973
_diffrn_reflns_limit_h_max 20
_diffrn_reflns_limit_h_min -18
_diffrn_reflns_limit_k_max 23
_diffrn_reflns_limit_k_min -23
_diffrn_reflns_limit_l_max 27
_diffrn_reflns_limit_l_min -27
_diffrn_reflns_number 210673
_diffrn_reflns_point_group_measured_fraction_full 0.991
_diffrn_reflns_point_group_measured_fraction_max 0.973
_diffrn_reflns_theta_full 25.242
_diffrn_reflns_theta_max 31.555
_diffrn_reflns_theta_min 2.774
_exptl_absorpt_coefficient_mu 1.049
_exptl_absorpt_correction_T_max 0.834
_exptl_absorpt_correction_T_min 0.778
_exptl_absorpt_correction_type multi-scan
_exptl_absorpt_process_details
;
SADABS-2016/2 (Bruker,2016/2) was used for absorption correction.
wR2(int) was 0.0627 before and 0.0571 after correction.
The Ratio of minimum to maximum transmission is 0.9081.
The \l/2 correction factor is Not present.
;
_exptl_crystal_colour colourless
_exptl_crystal_colour_primary colourless
_exptl_crystal_density_diffrn 1.540
_exptl_crystal_description prism
_exptl_crystal_F_000 1996
_exptl_crystal_size_max 0.24
_exptl_crystal_size_mid 0.2
_exptl_crystal_size_min 0.18
_refine_diff_density_max 0.812
_refine_diff_density_min -0.675
_refine_diff_density_rms 0.092
_refine_ls_extinction_method none
_refine_ls_goodness_of_fit_ref 1.090
_refine_ls_hydrogen_treatment constr
_refine_ls_matrix_type full
_refine_ls_number_parameters 527
_refine_ls_number_reflns 13753
_refine_ls_number_restraints 0
_refine_ls_restrained_S_all 1.090
_refine_ls_R_factor_all 0.1031
_refine_ls_R_factor_gt 0.0512
_refine_ls_shift/su_max 0.001
_refine_ls_shift/su_mean 0.000
_refine_ls_structure_factor_coef Fsqd
_refine_ls_weighting_details 'w=1/[\s^2^(Fo^2^)+(0.0461P)^2^+7.5521P] where P=(Fo^2^+2Fc^2^)/3'
_refine_ls_weighting_scheme calc
_refine_ls_wR_factor_gt 0.1096
_refine_ls_wR_factor_ref 0.1381
_reflns_Friedel_coverage 0.000
_reflns_number_gt 8949
_reflns_number_total 13753
_reflns_threshold_expression 'I > 2\s(I)'
_cod_data_source_file c8sc01682h2.cif
_cod_data_source_block asrs11051_p21c
_cod_depositor_comments 'Adding full bibliography for 1549568--1549574.cif.'
_cod_database_code 1549568
_shelx_shelxl_version_number 2016/6
_shelx_space_group_comment
;
The symmetry employed for this shelxl refinement is uniquely defined
by the following loop, which should always be used as a source of
symmetry information in preference to the above space-group names.
They are only intended as comments.
;
_shelx_estimated_absorpt_t_max 0.834
_shelx_estimated_absorpt_t_min 0.787
_olex2_refinement_description
;
1. Fixed Uiso
 At 1.2 times of:
  All C(H) groups, All C(H,H) groups
 At 1.5 times of:
  All C(H,H,H) groups
2.a Secondary CH2 refined with riding coordinates:
 C2(H2A,H2B), C1(H1A,H1B), C3(H3A,H3B), C29(H29A,H29B), C25(H25A,H25B),
 C27(H27A,H27B)
2.b Aromatic/amide H refined with riding coordinates:
 C17(H17), C11(H11), C8(H8), C14(H14), C16(H16), C22(H22), C9(H9), C20(H20),
 C10(H10), C15(H15), C21(H21), C23(H23)
2.c Idealised Me refined as rotating group:
 C26(H26A,H26B,H26C), C30(H30A,H30B,H30C), C33(H33A,H33B,H33C), C28(H28A,H28B,
 H28C)
;
_olex2_submission_special_instructions 'No special instructions were received'

loop_
_space_group_symop_operation_xyz
'x, y, z'
'-x, y+1/2, -z+1/2'
'-x, -y, -z'
'x, -y-1/2, z-1/2'

loop_
_atom_site_label
_atom_site_type_symbol
_atom_site_fract_x
_atom_site_fract_y
_atom_site_fract_z
_atom_site_U_iso_or_equiv
_atom_site_adp_type
_atom_site_occupancy
_atom_site_site_symmetry_order
_atom_site_calc_flag
_atom_site_refinement_flags_posn
As01 As 0.09193(2) 0.45170(2) 0.44312(2) 0.02191(7) Uani 1 1 d .
S1 S 0.49513(5) 0.41321(4) 0.61444(4) 0.02795(14) Uani 1 1 d .
S2 S 0.80702(6) 0.19552(4) 0.50286(4) 0.03258(16) Uani 1 1 d .
O2 O 0.56594(15) 0.38723(15) 0.56776(13) 0.0402(5) Uani 1 1 d .
N7 N 0.23405(15) 0.51652(13) 0.44474(11) 0.0213(4) Uani 1 1 d .
N1 N 0.14773(15) 0.44688(13) 0.55899(11) 0.0224(4) Uani 1 1 d .
N3 N 0.11123(15) 0.47304(13) 0.33525(12) 0.0232(4) Uani 1 1 d .
N2 N 0.17526(15) 0.35390(13) 0.43969(11) 0.0200(4) Uani 1 1 d .
O4 O 0.85678(18) 0.12239(15) 0.48230(14) 0.0474(6) Uani 1 1 d .
F6 F 0.7368(2) 0.10249(16) 0.60218(13) 0.0687(7) Uani 1 1 d .
N4 N 0.23852(16) 0.50979(15) 0.64480(12) 0.0257(4) Uani 1 1 d .
N6 N 0.15899(17) 0.56348(15) 0.25593(12) 0.0275(5) Uani 1 1 d .
O5 O 0.85581(19) 0.24418(14) 0.55893(13) 0.0461(6) Uani 1 1 d .
O1 O 0.52644(17) 0.47349(15) 0.66839(13) 0.0442(6) Uani 1 1 d .
N5 N 0.31797(16) 0.29878(14) 0.43902(12) 0.0250(4) Uani 1 1 d .
F1 F 0.4064(2) 0.3353(2) 0.71170(14) 0.0843(9) Uani 1 1 d .
O3 O 0.40434(16) 0.42857(18) 0.57835(13) 0.0481(6) Uani 1 1 d .
O6 O 0.7623(2) 0.24409(16) 0.44526(14) 0.0526(7) Uani 1 1 d .
F2 F 0.4428(2) 0.25736(16) 0.62263(16) 0.0784(8) Uani 1 1 d .
C2 C 0.30656(17) 0.45372(16) 0.42605(13) 0.0222(5) Uani 1 1 d .
H2A H 0.322997 0.462152 0.375864 0.027 Uiso 1 1 calc R
H2B H 0.364576 0.460680 0.458130 0.027 Uiso 1 1 calc R
C6 C 0.16528(18) 0.53895(16) 0.32512(14) 0.0239(5) Uani 1 1 d .
C4 C 0.21587(18) 0.50246(16) 0.57368(14) 0.0240(5) Uani 1 1 d .
F5 F 0.6552(2) 0.1045(2) 0.50171(17) 0.0921(10) Uani 1 1 d .
C5 C 0.26742(18) 0.36859(16) 0.43453(13) 0.0222(5) Uani 1 1 d .
C1 C 0.25485(19) 0.55544(17) 0.51661(14) 0.0251(5) Uani 1 1 d .
H1A H 0.226360 0.611955 0.517199 0.030 Uiso 1 1 calc R
H1B H 0.323937 0.561372 0.526310 0.030 Uiso 1 1 calc R
C3 C 0.21974(19) 0.58030(16) 0.38644(14) 0.0250(5) Uani 1 1 d .
H3A H 0.184360 0.628908 0.403518 0.030 Uiso 1 1 calc R
H3B H 0.281363 0.600187 0.371454 0.030 Uiso 1 1 calc R
C7 C 0.12198(19) 0.41637(17) 0.62471(14) 0.0245(5) Uani 1 1 d .
C18 C 0.16540(18) 0.26668(15) 0.44974(13) 0.0216(5) Uani 1 1 d .
C13 C 0.25587(19) 0.23237(16) 0.44746(14) 0.0256(5) Uani 1 1 d .
C12 C 0.18003(19) 0.45511(17) 0.67908(14) 0.0261(5) Uani 1 1 d .
C17 C 0.0896(2) 0.21496(16) 0.46357(14) 0.0265(5) Uani 1 1 d .
H17 H 0.027993 0.236790 0.467517 0.032 Uiso 1 1 calc R
F3 F 0.5497(3) 0.29390(19) 0.70380(17) 0.0935(10) Uani 1 1 d .
C11 C 0.1740(2) 0.43519(19) 0.75125(15) 0.0336(6) Uani 1 1 d .
H11 H 0.214046 0.460347 0.788089 0.040 Uiso 1 1 calc R
C8 C 0.0532(2) 0.35829(17) 0.64034(16) 0.0299(6) Uani 1 1 d .
H8 H 0.013120 0.332985 0.603607 0.036 Uiso 1 1 calc R
C19 C 0.06545(18) 0.45271(17) 0.26876(14) 0.0242(5) Uani 1 1 d .
C14 C 0.2742(2) 0.14696(18) 0.45532(16) 0.0351(6) Uani 1 1 d .
H14 H 0.335895 0.124740 0.452706 0.042 Uiso 1 1 calc R
C16 C 0.1086(2) 0.12983(18) 0.47131(16) 0.0334(6) Uani 1 1 d .
H16 H 0.058204 0.092948 0.479867 0.040 Uiso 1 1 calc R
C29 C 0.2114(2) 0.6318(2) 0.22341(17) 0.0368(7) Uani 1 1 d .
H29A H 0.232409 0.672660 0.261097 0.044 Uiso 1 1 calc R
H29B H 0.169129 0.661190 0.187237 0.044 Uiso 1 1 calc R
C22 C -0.0020(2) 0.4461(2) 0.12731(16) 0.0365(7) Uani 1 1 d .
H22 H -0.027827 0.443486 0.078993 0.044 Uiso 1 1 calc R
C25 C 0.3105(2) 0.56351(19) 0.68110(16) 0.0324(6) Uani 1 1 d .
H25A H 0.357333 0.579264 0.646619 0.039 Uiso 1 1 calc R
H25B H 0.343926 0.531802 0.720759 0.039 Uiso 1 1 calc R
C9 C 0.0463(2) 0.33933(19) 0.71248(17) 0.0363(7) Uani 1 1 d .
H9 H 0.000062 0.300309 0.725516 0.044 Uiso 1 1 calc R
C20 C 0.0020(2) 0.38975(18) 0.24800(16) 0.0304(6) Uani 1 1 d .
H20 H -0.017716 0.349731 0.281504 0.036 Uiso 1 1 calc R
C24 C 0.09579(19) 0.50979(18) 0.21816(15) 0.0274(5) Uani 1 1 d .
C10 C 0.1059(3) 0.3763(2) 0.76637(17) 0.0391(7) Uani 1 1 d .
H10 H 0.099764 0.360767 0.814953 0.047 Uiso 1 1 calc R
C27 C 0.4217(2) 0.2915(2) 0.43952(17) 0.0328(6) Uani 1 1 d .
H27A H 0.442643 0.242866 0.469403 0.039 Uiso 1 1 calc R
H27B H 0.450826 0.342273 0.461972 0.039 Uiso 1 1 calc R
C15 C 0.1984(2) 0.09672(18) 0.46702(18) 0.0383(7) Uani 1 1 d .
H15 H 0.207576 0.038089 0.472287 0.046 Uiso 1 1 calc R
C26 C 0.2688(2) 0.64215(19) 0.71112(17) 0.0376(7) Uani 1 1 d .
H26A H 0.236962 0.674485 0.671877 0.056 Uiso 1 1 calc GR
H26B H 0.319238 0.675975 0.735047 0.056 Uiso 1 1 calc GR
H26C H 0.223080 0.626893 0.745867 0.056 Uiso 1 1 calc GR
C34 C 0.2546(2) 0.3422(2) 0.21282(18) 0.0411(7) Uani 1 1 d .
N01E N 0.2807(3) 0.3757(3) 0.2639(2) 0.0705(11) Uani 1 1 d .
C30 C 0.2965(2) 0.5988(3) 0.18785(19) 0.0461(8) Uani 1 1 d .
H30A H 0.275845 0.558427 0.150473 0.069 Uiso 1 1 calc GR
H30B H 0.339472 0.571359 0.223896 0.069 Uiso 1 1 calc GR
H30C H 0.329169 0.645432 0.166143 0.069 Uiso 1 1 calc GR
C21 C -0.0315(2) 0.3876(2) 0.17663(17) 0.0352(6) Uani 1 1 d .
H21 H -0.075382 0.345554 0.160815 0.042 Uiso 1 1 calc R
C23 C 0.0634(2) 0.5076(2) 0.14620(16) 0.0346(6) Uani 1 1 d .
H23 H 0.084803 0.546097 0.112094 0.042 Uiso 1 1 calc R
F4 F 0.6554(2) 0.2106(2) 0.5725(2) 0.1162(14) Uani 1 1 d .
C33 C 0.2214(3) 0.3009(3) 0.1478(2) 0.0534(9) Uani 1 1 d .
H33A H 0.257549 0.320482 0.108166 0.080 Uiso 1 1 calc GR
H33B H 0.154409 0.313734 0.137071 0.080 Uiso 1 1 calc GR
H33C H 0.229512 0.240358 0.153507 0.080 Uiso 1 1 calc GR
C31 C 0.4727(3) 0.3199(3) 0.6663(2) 0.0523(9) Uani 1 1 d .
C32 C 0.7081(3) 0.1522(3) 0.5475(2) 0.0518(9) Uani 1 1 d .
C28 C 0.4560(3) 0.2812(3) 0.3660(2) 0.0576(11) Uani 1 1 d .
H28A H 0.439387 0.330915 0.337087 0.086 Uiso 1 1 calc GR
H28B H 0.426310 0.231737 0.342948 0.086 Uiso 1 1 calc GR
H28C H 0.524662 0.274044 0.369775 0.086 Uiso 1 1 calc GR
Cl1 Cl -0.04201(5) 0.36808(4) 0.42276(5) 0.03559(16) Uani 1 1 d .

loop_
_atom_site_aniso_label
_atom_site_aniso_U_11
_atom_site_aniso_U_22
_atom_site_aniso_U_33
_atom_site_aniso_U_23
_atom_site_aniso_U_13
_atom_site_aniso_U_12
As01 0.02256(13) 0.01939(12) 0.02422(13) 0.00197(10) 0.00479(9) 0.00110(10)
S1 0.0259(3) 0.0283(3) 0.0298(3) 0.0049(3) 0.0029(2) 0.0019(3)
S2 0.0411(4) 0.0250(3) 0.0316(4) -0.0025(3) 0.0021(3) 0.0020(3)
O2 0.0295(11) 0.0419(13) 0.0507(14) -0.0078(10) 0.0131(9) -0.0045(9)
N7 0.0222(10) 0.0197(9) 0.0219(10) 0.0023(8) 0.0002(8) 0.0000(8)
N1 0.0243(10) 0.0222(10) 0.0207(10) -0.0020(8) 0.0018(8) -0.0004(8)
N3 0.0257(11) 0.0220(10) 0.0214(10) 0.0036(8) -0.0004(8) -0.0015(8)
N2 0.0246(10) 0.0186(9) 0.0171(9) -0.0009(7) 0.0029(7) -0.0026(8)
O4 0.0531(14) 0.0402(13) 0.0501(14) -0.0131(11) 0.0115(11) 0.0104(11)
F6 0.0966(19) 0.0631(15) 0.0484(13) 0.0129(12) 0.0182(13) -0.0092(14)
N4 0.0280(11) 0.0273(11) 0.0215(10) -0.0057(9) 0.0003(8) 0.0007(9)
N6 0.0304(12) 0.0279(11) 0.0244(11) 0.0104(9) 0.0029(9) 0.0007(9)
O5 0.0625(16) 0.0310(11) 0.0428(13) -0.0069(10) -0.0114(11) -0.0005(11)
O1 0.0472(13) 0.0420(13) 0.0440(13) -0.0087(10) 0.0070(11) -0.0079(10)
N5 0.0251(11) 0.0226(10) 0.0272(11) -0.0025(9) 0.0022(8) 0.0037(8)
F1 0.107(2) 0.097(2) 0.0531(15) 0.0162(14) 0.0336(15) -0.0299(18)
O3 0.0385(12) 0.0701(17) 0.0348(12) 0.0007(12) -0.0042(10) 0.0234(12)
O6 0.0737(18) 0.0372(13) 0.0444(14) 0.0083(11) -0.0141(13) -0.0026(12)
F2 0.111(2) 0.0460(14) 0.0788(18) 0.0049(13) 0.0116(16) -0.0360(14)
C2 0.0223(11) 0.0222(11) 0.0225(11) 0.0006(9) 0.0048(9) -0.0007(9)
C6 0.0269(12) 0.0208(12) 0.0241(12) 0.0044(9) 0.0026(9) 0.0005(9)
C4 0.0245(12) 0.0248(12) 0.0227(12) -0.0050(9) 0.0025(9) 0.0028(10)
F5 0.0698(18) 0.119(3) 0.085(2) 0.0132(19) -0.0115(15) -0.0451(18)
C5 0.0262(12) 0.0231(12) 0.0172(11) 0.0000(9) 0.0015(9) 0.0004(9)
C1 0.0258(12) 0.0269(12) 0.0228(12) -0.0041(10) 0.0031(9) -0.0042(10)
C3 0.0272(13) 0.0195(11) 0.0279(13) 0.0039(10) -0.0013(10) -0.0046(10)
C7 0.0299(13) 0.0240(12) 0.0200(12) -0.0023(9) 0.0048(10) 0.0038(10)
C18 0.0303(13) 0.0187(11) 0.0159(11) -0.0013(8) 0.0016(9) 0.0001(9)
C13 0.0306(13) 0.0228(12) 0.0235(12) -0.0024(10) 0.0022(10) 0.0022(10)
C12 0.0302(13) 0.0259(12) 0.0223(12) -0.0016(10) 0.0024(10) 0.0061(10)
C17 0.0345(14) 0.0212(12) 0.0236(12) -0.0018(10) 0.0017(10) -0.0042(10)
F3 0.124(3) 0.0705(18) 0.081(2) 0.0344(16) -0.0316(18) 0.0245(18)
C11 0.0421(16) 0.0357(15) 0.0230(13) -0.0003(11) 0.0015(11) 0.0074(12)
C8 0.0376(15) 0.0236(13) 0.0291(14) 0.0013(10) 0.0073(11) 0.0049(11)
C19 0.0248(12) 0.0270(12) 0.0206(11) 0.0027(10) -0.0003(9) 0.0030(10)
C14 0.0462(17) 0.0255(13) 0.0339(15) -0.0030(11) 0.0039(13) 0.0106(12)
C16 0.0485(17) 0.0232(13) 0.0286(14) -0.0022(11) 0.0042(12) -0.0077(12)
C29 0.0405(16) 0.0323(15) 0.0377(16) 0.0169(13) 0.0037(13) -0.0048(13)
C22 0.0382(16) 0.0481(18) 0.0221(13) -0.0027(12) -0.0048(11) 0.0112(14)
C25 0.0282(14) 0.0395(16) 0.0287(14) -0.0104(12) -0.0029(11) -0.0026(12)
C9 0.0489(18) 0.0275(14) 0.0342(15) 0.0056(12) 0.0149(13) 0.0003(13)
C20 0.0328(14) 0.0275(13) 0.0302(14) 0.0009(11) -0.0026(11) 0.0023(11)
C24 0.0271(13) 0.0300(13) 0.0249(13) 0.0034(10) 0.0002(10) 0.0014(10)
C10 0.057(2) 0.0354(16) 0.0261(14) 0.0034(12) 0.0100(13) 0.0067(14)
C27 0.0255(13) 0.0349(15) 0.0382(16) -0.0030(12) 0.0039(11) 0.0065(11)
C15 0.0555(19) 0.0185(12) 0.0406(17) 0.0018(11) 0.0011(14) 0.0025(12)
C26 0.0482(18) 0.0307(15) 0.0331(15) -0.0077(12) -0.0028(13) -0.0032(13)
C34 0.0364(16) 0.0496(19) 0.0372(17) -0.0025(15) 0.0027(13) 0.0090(14)
N01E 0.067(2) 0.091(3) 0.052(2) -0.029(2) -0.0106(17) 0.027(2)
C30 0.0372(17) 0.062(2) 0.0390(18) 0.0139(16) 0.0052(14) -0.0067(16)
C21 0.0350(15) 0.0354(15) 0.0339(15) -0.0062(12) -0.0061(12) 0.0025(12)
C23 0.0370(16) 0.0422(17) 0.0244(13) 0.0063(12) 0.0007(11) 0.0073(13)
F4 0.094(2) 0.099(2) 0.166(4) 0.010(2) 0.078(2) 0.043(2)
C33 0.054(2) 0.059(2) 0.045(2) -0.0073(18) -0.0036(17) -0.0099(18)
C31 0.063(2) 0.050(2) 0.044(2) 0.0140(17) 0.0026(17) -0.0094(18)
C32 0.049(2) 0.053(2) 0.055(2) -0.0021(18) 0.0132(17) 0.0077(17)
C28 0.0370(19) 0.091(3) 0.047(2) -0.008(2) 0.0149(15) 0.0072(19)
Cl1 0.0240(3) 0.0278(3) 0.0549(5) 0.0043(3) 0.0023(3) -0.0020(3)

loop_
_atom_type_symbol
_atom_type_description
_atom_type_scat_dispersion_real
_atom_type_scat_dispersion_imag
_atom_type_scat_source
C C 0.0033 0.0016 'International Tables Vol C Tables 4.2.6.8 and 6.1.1.4'
H H 0.0000 0.0000 'International Tables Vol C Tables 4.2.6.8 and 6.1.1.4'
As As 0.0499 2.0058 'International Tables Vol C Tables 4.2.6.8 and 6.1.1.4'
Cl Cl 0.1484 0.1585 'International Tables Vol C Tables 4.2.6.8 and 6.1.1.4'
F F 0.0171 0.0103 'International Tables Vol C Tables 4.2.6.8 and 6.1.1.4'
N N 0.0061 0.0033 'International Tables Vol C Tables 4.2.6.8 and 6.1.1.4'
O O 0.0106 0.0060 'International Tables Vol C Tables 4.2.6.8 and 6.1.1.4'
S S 0.1246 0.1234 'International Tables Vol C Tables 4.2.6.8 and 6.1.1.4'

loop_
_geom_angle_atom_site_label_1
_geom_angle_atom_site_label_2
_geom_angle_atom_site_label_3
_geom_angle
_geom_angle_site_symmetry_3
N7 As01 Cl1 168.11(6) .
N1 As01 N7 75.52(8) .
N1 As01 Cl1 111.38(6) .
N3 As01 N7 76.09(8) .
N3 As01 N1 150.93(8) .
N3 As01 Cl1 95.64(6) .
N2 As01 N7 79.97(8) .
N2 As01 N1 80.32(8) .
N2 As01 N3 88.74(8) .
N2 As01 Cl1 91.46(6) .
O2 S1 O1 114.93(14) .
O2 S1 C31 104.04(18) .
O1 S1 C31 103.49(17) .
O3 S1 O2 114.20(15) .
O3 S1 O1 115.90(16) .
O3 S1 C31 101.80(18) .
O4 S2 O5 114.42(16) .
O4 S2 O6 116.18(16) .
O4 S2 C32 102.94(17) .
O5 S2 C32 102.72(18) .
O6 S2 O5 114.58(15) .
O6 S2 C32 103.48(18) .
C2 N7 As01 108.51(15) .
C1 N7 As01 108.83(15) .
C1 N7 C2 113.2(2) .
C1 N7 C3 112.3(2) .
C3 N7 As01 103.11(14) .
C3 N7 C2 110.4(2) .
C4 N1 As01 112.18(17) .
C4 N1 C7 106.6(2) .
C7 N1 As01 139.57(18) .
C6 N3 As01 112.71(17) .
C6 N3 C19 107.2(2) .
C19 N3 As01 137.42(18) .
C5 N2 As01 117.19(17) .
C5 N2 C18 106.8(2) .
C18 N2 As01 135.56(17) .
C4 N4 C12 106.8(2) .
C4 N4 C25 128.1(2) .
C12 N4 C25 125.1(2) .
C6 N6 C29 127.5(2) .
C6 N6 C24 107.6(2) .
C24 N6 C29 124.9(2) .
C5 N5 C13 107.6(2) .
C5 N5 C27 127.0(2) .
C13 N5 C27 125.3(2) .
N7 C2 H2A 109.9 .
N7 C2 H2B 109.9 .
H2A C2 H2B 108.3 .
C5 C2 N7 108.7(2) .
C5 C2 H2A 109.9 .
C5 C2 H2B 109.9 .
N3 C6 N6 111.6(2) .
N3 C6 C3 121.2(2) .
N6 C6 C3 127.1(2) .
N1 C4 N4 112.4(2) .
N1 C4 C1 122.2(2) .
N4 C4 C1 125.2(2) .
N2 C5 C2 123.0(2) .
N5 C5 N2 112.1(2) .
N5 C5 C2 125.0(2) .
N7 C1 C4 110.2(2) .
N7 C1 H1A 109.6 .
N7 C1 H1B 109.6 .
C4 C1 H1A 109.6 .
C4 C1 H1B 109.6 .
H1A C1 H1B 108.1 .
N7 C3 H3A 110.3 .
N7 C3 H3B 110.3 .
C6 C3 N7 107.0(2) .
C6 C3 H3A 110.3 .
C6 C3 H3B 110.3 .
H3A C3 H3B 108.6 .
N1 C7 C12 107.7(2) .
N1 C7 C8 130.5(2) .
C8 C7 C12 121.8(2) .
C13 C18 N2 106.4(2) .
C17 C18 N2 133.9(2) .
C17 C18 C13 119.7(2) .
N5 C13 C18 107.1(2) .
C14 C13 N5 129.8(3) .
C14 C13 C18 123.0(3) .
N4 C12 C7 106.5(2) .
C11 C12 N4 131.9(3) .
C11 C12 C7 121.6(3) .
C18 C17 H17 121.6 .
C16 C17 C18 116.8(3) .
C16 C17 H17 121.6 .
C12 C11 H11 121.9 .
C10 C11 C12 116.2(3) .
C10 C11 H11 121.9 .
C7 C8 H8 121.7 .
C9 C8 C7 116.5(3) .
C9 C8 H8 121.7 .
N3 C19 C24 107.5(2) .
C20 C19 N3 132.0(2) .
C20 C19 C24 120.6(2) .
C13 C14 H14 121.8 .
C15 C14 C13 116.5(3) .
C15 C14 H14 121.8 .
C17 C16 H16 118.7 .
C15 C16 C17 122.6(3) .
C15 C16 H16 118.7 .
N6 C29 H29A 109.3 .
N6 C29 H29B 109.3 .
N6 C29 C30 111.4(3) .
H29A C29 H29B 108.0 .
C30 C29 H29A 109.3 .
C30 C29 H29B 109.3 .
C21 C22 H22 118.8 .
C23 C22 H22 118.8 .
C23 C22 C21 122.4(3) .
N4 C25 H25A 109.2 .
N4 C25 H25B 109.2 .
N4 C25 C26 112.3(2) .
H25A C25 H25B 107.9 .
C26 C25 H25A 109.2 .
C26 C25 H25B 109.2 .
C8 C9 H9 119.2 .
C8 C9 C10 121.5(3) .
C10 C9 H9 119.2 .
C19 C20 H20 121.3 .
C21 C20 C19 117.3(3) .
C21 C20 H20 121.3 .
N6 C24 C19 106.1(2) .
C23 C24 N6 131.3(3) .
C23 C24 C19 122.5(3) .
C11 C10 C9 122.3(3) .
C11 C10 H10 118.9 .
C9 C10 H10 118.9 .
N5 C27 H27A 109.0 .
N5 C27 H27B 109.0 .
N5 C27 C28 113.1(3) .
H27A C27 H27B 107.8 .
C28 C27 H27A 109.0 .
C28 C27 H27B 109.0 .
C14 C15 C16 121.4(3) .
C14 C15 H15 119.3 .
C16 C15 H15 119.3 .
C25 C26 H26A 109.5 .
C25 C26 H26B 109.5 .
C25 C26 H26C 109.5 .
H26A C26 H26B 109.5 .
H26A C26 H26C 109.5 .
H26B C26 H26C 109.5 .
N01E C34 C33 179.3(5) .
C29 C30 H30A 109.5 .
C29 C30 H30B 109.5 .
C29 C30 H30C 109.5 .
H30A C30 H30B 109.5 .
H30A C30 H30C 109.5 .
H30B C30 H30C 109.5 .
C22 C21 H21 119.3 .
C20 C21 C22 121.3(3) .
C20 C21 H21 119.3 .
C22 C23 C24 115.8(3) .
C22 C23 H23 122.1 .
C24 C23 H23 122.1 .
C34 C33 H33A 109.5 .
C34 C33 H33B 109.5 .
C34 C33 H33C 109.5 .
H33A C33 H33B 109.5 .
H33A C33 H33C 109.5 .
H33B C33 H33C 109.5 .
F1 C31 S1 110.2(3) .
F1 C31 F2 108.4(3) .
F2 C31 S1 110.3(3) .
F3 C31 S1 111.7(3) .
F3 C31 F1 108.5(3) .
F3 C31 F2 107.5(4) .
F6 C32 S2 111.9(3) .
F6 C32 F5 106.1(3) .
F5 C32 S2 110.0(3) .
F4 C32 S2 111.9(3) .
F4 C32 F6 107.8(4) .
F4 C32 F5 109.0(4) .
C27 C28 H28A 109.5 .
C27 C28 H28B 109.5 .
C27 C28 H28C 109.5 .
H28A C28 H28B 109.5 .
H28A C28 H28C 109.5 .
H28B C28 H28C 109.5 .
As01 Cl1 As01 69.95(2) 3_566

loop_
_geom_bond_atom_site_label_1
_geom_bond_atom_site_label_2
_geom_bond_distance
As01 N7 2.268(2)
As01 N1 2.251(2)
As01 N3 2.078(2)
As01 N2 1.964(2)
As01 Cl1 2.3342(7)
S1 O2 1.438(2)
S1 O1 1.441(2)
S1 O3 1.433(2)
S1 C31 1.818(4)
S2 O4 1.432(2)
S2 O5 1.441(2)
S2 O6 1.437(2)
S2 C32 1.820(4)
N7 C2 1.497(3)
N7 C1 1.489(3)
N7 C3 1.494(3)
N1 C4 1.328(3)
N1 C7 1.392(3)
N3 C6 1.325(3)
N3 C19 1.398(3)
N2 C5 1.340(3)
N2 C18 1.415(3)
F6 C32 1.334(5)
N4 C4 1.348(3)
N4 C12 1.392(4)
N4 C25 1.464(3)
N6 C6 1.346(3)
N6 C29 1.476(3)
N6 C24 1.396(4)
N5 C5 1.326(3)
N5 C13 1.396(3)
N5 C27 1.478(3)
F1 C31 1.332(5)
F2 C31 1.340(5)
C2 H2A 0.9900
C2 H2B 0.9900
C2 C5 1.482(3)
C6 C3 1.490(4)
C4 C1 1.497(4)
F5 C32 1.337(5)
C1 H1A 0.9900
C1 H1B 0.9900
C3 H3A 0.9900
C3 H3B 0.9900
C7 C12 1.405(4)
C7 C8 1.393(4)
C18 C13 1.401(4)
C18 C17 1.396(4)
C13 C14 1.395(4)
C12 C11 1.392(4)
C17 H17 0.9500
C17 C16 1.393(4)
F3 C31 1.324(5)
C11 H11 0.9500
C11 C10 1.392(5)
C8 H8 0.9500
C8 C9 1.390(4)
C19 C20 1.388(4)
C19 C24 1.402(4)
C14 H14 0.9500
C14 C15 1.373(5)
C16 H16 0.9500
C16 C15 1.388(5)
C29 H29A 0.9900
C29 H29B 0.9900
C29 C30 1.513(5)
C22 H22 0.9500
C22 C21 1.396(5)
C22 C23 1.381(5)
C25 H25A 0.9900
C25 H25B 0.9900
C25 C26 1.514(4)
C9 H9 0.9500
C9 C10 1.399(5)
C20 H20 0.9500
C20 C21 1.382(4)
C24 C23 1.389(4)
C10 H10 0.9500
C27 H27A 0.9900
C27 H27B 0.9900
C27 C28 1.497(5)
C15 H15 0.9500
C26 H26A 0.9800
C26 H26B 0.9800
C26 H26C 0.9800
C34 N01E 1.132(5)
C34 C33 1.432(5)
C30 H30A 0.9800
C30 H30B 0.9800
C30 H30C 0.9800
C21 H21 0.9500
C23 H23 0.9500
F4 C32 1.303(5)
C33 H33A 0.9800
C33 H33B 0.9800
C33 H33C 0.9800
C28 H28A 0.9800
C28 H28B 0.9800
C28 H28C 0.9800

loop_
_smtbx_masks_void_nr
_smtbx_masks_void_average_x
_smtbx_masks_void_average_y
_smtbx_masks_void_average_z
_smtbx_masks_void_volume
_smtbx_masks_void_count_electrons
_smtbx_masks_void_content
1 0.500 0.000 0.500 206.2 43.3 '1 CH3CN'
2 0.500 0.500 0.000 206.2 43.3 '1 CH3CN'
